data_1514905
loop_
_publ_author_name
'Croitor, Lilia'
'Coropceanu, Eduard B.'
'Masunov, Art\"em E.'
'Rivera-Jacquez, Hector J.'
'Siminel, Anatolii V.'
'Fonari, Marina S.'

_publ_section_title
;
 Mechanism of Nonlinear Optical Enhancement and Supramolecular Isomerism
 in 1D Polymeric Zn(II) and Cd(II) Sulfates with Pyridine-4-aldoxime
 Ligands
;
_journal_issue 17
_journal_name_full 'The Journal of Physical Chemistry C'
_journal_page_first 9217
_journal_paper_doi 10.1021/jp5007395
_journal_volume 118
_journal_year 2014
_chemical_formula_moiety 'C12 H16 N4 O8 S Zn'
_chemical_formula_sum 'C12 H16 N4 O8 S Zn'
_chemical_formula_weight 441.72
_chemical_name_systematic
; 
 ? 
;
_space_group_IT_number 61
_symmetry_cell_setting orthorhombic
_symmetry_space_group_name_Hall '-P 2ac 2ab'
_symmetry_space_group_name_H-M 'P b c a'
_atom_sites_solution_hydrogens geom
_atom_sites_solution_primary direct
_atom_sites_solution_secondary difmap
_audit_creation_method SHELXL-97
_cell_angle_alpha 90.00
_cell_angle_beta 90.00
_cell_angle_gamma 90.00
_cell_formula_units_Z 8
_cell_length_a 9.1328(6)
_cell_length_b 9.0544(5)
_cell_length_c 39.490(4)
_cell_measurement_reflns_used 1522
_cell_measurement_temperature 293(2)
_cell_measurement_theta_max 28.7745
_cell_measurement_theta_min 3.0325
_cell_volume 3265.5(4)
_computing_cell_refinement
;
CrysAlisPro, Agilent Technologies,
Version 1.171.35.21b (release 03-02-2012 CrysAlis171 .NET)
(compiled Feb  3 2012,10:37:01)
;
_computing_data_collection
;
CrysAlisPro, Agilent Technologies,
Version 1.171.35.21b (release 03-02-2012 CrysAlis171 .NET)
(compiled Feb  3 2012,10:37:01)
;
_computing_data_reduction
;
CrysAlisPro, Agilent Technologies,
Version 1.171.35.21b (release 03-02-2012 CrysAlis171 .NET)
(compiled Feb  3 2012,10:37:01)
;
_computing_structure_refinement 'SHELXL-97 (Sheldrick, 1997)'
_computing_structure_solution 'SHELXS-97 (Sheldrick, 1990)'
_diffrn_ambient_temperature 293(2)
_diffrn_measured_fraction_theta_full 0.995
_diffrn_measured_fraction_theta_max 0.995
_diffrn_measurement_device_type 'Xcalibur, Eos'
_diffrn_measurement_method '\w scans'
_diffrn_radiation_monochromator graphite
_diffrn_radiation_source 'fine-focus sealed tube'
_diffrn_radiation_type MoK\a
_diffrn_radiation_wavelength 0.71073
_diffrn_reflns_av_R_equivalents 0.0394
_diffrn_reflns_av_sigmaI/netI 0.0638
_diffrn_reflns_limit_h_max 11
_diffrn_reflns_limit_h_min -4
_diffrn_reflns_limit_k_max 10
_diffrn_reflns_limit_k_min -8
_diffrn_reflns_limit_l_max 47
_diffrn_reflns_limit_l_min -47
_diffrn_reflns_number 6753
_diffrn_reflns_theta_full 25.50
_diffrn_reflns_theta_max 25.50
_diffrn_reflns_theta_min 3.04
_exptl_absorpt_coefficient_mu 1.685
_exptl_absorpt_correction_T_max 1.00000
_exptl_absorpt_correction_T_min 0.90533
_exptl_absorpt_correction_type multi-scan
_exptl_absorpt_process_details
;
CrysAlisPro, Agilent Technologies,
Version 1.171.35.21b (release 03-02-2012 CrysAlis171 .NET)
(compiled Feb  3 2012,10:37:01)
Empirical absorption correction using spherical harmonics,
 implemented in SCALE3 ABSPACK scaling algorithm.
;
_exptl_crystal_colour colorless
_exptl_crystal_density_diffrn 1.797
_exptl_crystal_density_method 'not measured'
_exptl_crystal_description prism
_exptl_crystal_F_000 1808
_exptl_crystal_size_max 0.60
_exptl_crystal_size_mid 0.08
_exptl_crystal_size_min 0.06
_refine_diff_density_max 0.606
_refine_diff_density_min -0.528
_refine_diff_density_rms 0.093
_refine_ls_extinction_method none
_refine_ls_goodness_of_fit_ref 1.103
_refine_ls_hydrogen_treatment mixed
_refine_ls_matrix_type full
_refine_ls_number_parameters 247
_refine_ls_number_reflns 3021
_refine_ls_number_restraints 6
_refine_ls_restrained_S_all 1.103
_refine_ls_R_factor_all 0.0782
_refine_ls_R_factor_gt 0.0571
_refine_ls_shift/su_max 0.003
_refine_ls_shift/su_mean 0.000
_refine_ls_structure_factor_coef Fsqd
_refine_ls_weighting_details 'calc w=1/[\s^2^(Fo^2^)+(0.0254P)^2^+6.2234P] where P=(Fo^2^+2Fc^2^)/3'
_refine_ls_weighting_scheme calc
_refine_ls_wR_factor_gt 0.1038
_refine_ls_wR_factor_ref 0.1124
_reflns_number_gt 2355
_reflns_number_total 3021
_reflns_threshold_expression >2sigma(I)
_cod_data_source_file jp5007395_si_002.cif
_cod_data_source_block 2212
_cod_depositor_comments 'Adding full bibliography for 1514905--1514909.cif.'
_cod_original_sg_symbol_H-M Pbca
_cod_database_code 1514905

loop_
_symmetry_equiv_pos_as_xyz
'x, y, z'
'-x+1/2, -y, z+1/2'
'x+1/2, -y+1/2, -z'
'-x, y+1/2, -z+1/2'
'-x, -y, -z'
'x-1/2, y, -z-1/2'
'-x-1/2, y-1/2, z'
'x, -y-1/2, z-1/2'

loop_
_atom_site_label
_atom_site_type_symbol
_atom_site_fract_x
_atom_site_fract_y
_atom_site_fract_z
_atom_site_U_iso_or_equiv
_atom_site_adp_type
_atom_site_occupancy
_atom_site_symmetry_multiplicity
_atom_site_calc_flag
_atom_site_refinement_flags
Zn1 Zn 0.10083(6) 0.28856(6) 0.124069(13) 0.01962(17) Uani 1 1 d .
S1 S 0.44576(13) 0.41573(12) 0.12445(3) 0.0183(3) Uani 1 1 d .
O1 O 0.2126(4) 0.4486(4) -0.08441(8) 0.0367(10) Uani 1 1 d .
H1 H 0.2798 0.5003 -0.0914 0.055 Uiso 1 1 calc R
O2 O 0.2564(5) 0.0699(4) 0.32758(9) 0.0439(10) Uani 1 1 d .
H2 H 0.3294 0.0232 0.3332 0.066 Uiso 1 1 calc R
O3 O 0.3325(3) 0.2989(3) 0.12116(8) 0.0212(7) Uani 1 1 d .
O4 O 0.3741(4) 0.5585(3) 0.11750(8) 0.0237(8) Uani 1 1 d .
O5 O 0.5594(4) 0.3868(4) 0.09931(10) 0.0405(10) Uani 1 1 d .
O6 O 0.5069(4) 0.4134(4) 0.15850(9) 0.0373(10) Uani 1 1 d .
N1 N 0.0972(4) 0.3126(4) 0.07044(10) 0.0217(9) Uani 1 1 d .
N2 N 0.2114(5) 0.4516(5) -0.04931(10) 0.0303(11) Uani 1 1 d .
N3 N 0.1138(4) 0.2628(4) 0.17731(10) 0.0221(9) Uani 1 1 d .
N4 N 0.2557(5) 0.0874(5) 0.29264(10) 0.0363(11) Uani 1 1 d .
C1 C 0.1715(5) 0.4241(5) 0.05578(11) 0.0243(11) Uani 1 1 d .
H1A H 0.2185 0.4921 0.0697 0.029 Uiso 1 1 calc R
C2 C 0.1814(6) 0.4424(5) 0.02143(12) 0.0267(12) Uani 1 1 d .
H2A H 0.2349 0.5209 0.0126 0.032 Uiso 1 1 calc R
C3 C 0.1118(5) 0.3439(5) -0.00047(12) 0.0218(11) Uani 1 1 d .
C4 C 0.0340(6) 0.2309(5) 0.01455(12) 0.0272(12) Uani 1 1 d .
H4 H -0.0161 0.1630 0.0012 0.033 Uiso 1 1 calc R
C5 C 0.0303(5) 0.2181(6) 0.04970(13) 0.0268(12) Uani 1 1 d .
H5 H -0.0215 0.1398 0.0591 0.032 Uiso 1 1 calc R
C6 C 0.1234(5) 0.3558(6) -0.03714(12) 0.0269(12) Uani 1 1 d .
H6 H 0.0683 0.2954 -0.0513 0.032 Uiso 1 1 calc R
C7 C 0.0301(5) 0.3316(5) 0.19963(12) 0.0237(11) Uani 1 1 d .
H7 H -0.0394 0.3978 0.1915 0.028 Uiso 1 1 calc R
C8 C 0.0396(5) 0.3106(5) 0.23464(12) 0.0254(12) Uani 1 1 d .
H8 H -0.0213 0.3626 0.2493 0.030 Uiso 1 1 calc R
C9 C 0.1412(5) 0.2113(5) 0.24717(12) 0.0233(11) Uani 1 1 d .
C10 C 0.2290(6) 0.1395(6) 0.22370(12) 0.0336(13) Uani 1 1 d .
H10 H 0.2993 0.0723 0.2310 0.040 Uiso 1 1 calc R
C11 C 0.2126(6) 0.1669(6) 0.18991(12) 0.0364(14) Uani 1 1 d .
H11 H 0.2727 0.1168 0.1748 0.044 Uiso 1 1 calc R
C12 C 0.1575(5) 0.1834(5) 0.28345(12) 0.0270(12) Uani 1 1 d .
H12 H 0.1000 0.2324 0.2993 0.032 Uiso 1 1 calc R
O1W O -0.1359(4) 0.2736(4) 0.12685(9) 0.0306(8) Uani 1 1 d D
H1W H -0.165(5) 0.228(5) 0.1446(7) 0.046 Uiso 1 1 d D
H2W H -0.190(5) 0.261(6) 0.1094(7) 0.046 Uiso 1 1 d D
O2W O 0.0484(4) 0.5173(4) 0.12984(10) 0.0316(9) Uani 1 1 d D
H3W H -0.029(4) 0.510(6) 0.1182(12) 0.047 Uiso 1 1 d D
H4W H 0.100(5) 0.595(4) 0.1259(13) 0.047 Uiso 1 1 d D

loop_
_atom_site_aniso_label
_atom_site_aniso_U_11
_atom_site_aniso_U_22
_atom_site_aniso_U_33
_atom_site_aniso_U_23
_atom_site_aniso_U_13
_atom_site_aniso_U_12
Zn1 0.0229(3) 0.0182(3) 0.0177(3) 0.0024(3) -0.0013(2) 0.0005(2)
S1 0.0170(6) 0.0162(6) 0.0215(6) 0.0018(5) -0.0016(5) -0.0008(5)
O1 0.033(2) 0.054(2) 0.0238(18) 0.0082(17) 0.0032(17) -0.005(2)
O2 0.046(3) 0.058(2) 0.0282(19) 0.0034(19) -0.008(2) 0.000(2)
O3 0.0167(17) 0.0149(16) 0.0322(18) 0.0031(14) -0.0027(15) -0.0035(14)
O4 0.033(2) 0.0128(15) 0.0254(18) -0.0025(14) -0.0059(16) 0.0013(15)
O5 0.033(2) 0.036(2) 0.053(2) -0.0067(19) 0.022(2) -0.0034(18)
O6 0.046(3) 0.034(2) 0.032(2) 0.0050(17) -0.0201(19) -0.0022(19)
N1 0.020(2) 0.021(2) 0.025(2) 0.0061(18) -0.0026(18) -0.0032(18)
N2 0.024(3) 0.047(3) 0.019(2) 0.007(2) 0.0032(19) 0.007(2)
N3 0.027(2) 0.018(2) 0.021(2) 0.0003(17) -0.0001(19) 0.0050(18)
N4 0.041(3) 0.044(3) 0.023(2) 0.010(2) -0.007(2) -0.020(2)
C1 0.027(3) 0.026(3) 0.020(2) 0.002(2) -0.003(2) -0.006(2)
C2 0.027(3) 0.027(3) 0.026(3) 0.008(2) -0.002(2) -0.011(2)
C3 0.019(3) 0.025(2) 0.022(2) 0.005(2) 0.000(2) 0.002(2)
C4 0.030(3) 0.025(3) 0.027(3) -0.006(2) -0.005(2) -0.007(2)
C5 0.024(3) 0.027(3) 0.030(3) 0.008(2) -0.001(2) -0.008(2)
C6 0.024(3) 0.035(3) 0.022(2) -0.001(2) 0.003(2) -0.003(2)
C7 0.024(3) 0.022(2) 0.025(3) 0.001(2) 0.001(2) 0.006(2)
C8 0.023(3) 0.026(3) 0.027(3) -0.001(2) 0.005(2) 0.005(2)
C9 0.023(3) 0.023(2) 0.024(2) 0.003(2) 0.001(2) -0.004(2)
C10 0.035(3) 0.041(3) 0.025(3) 0.004(2) -0.001(3) 0.020(3)
C11 0.045(4) 0.041(3) 0.023(3) -0.001(2) 0.001(3) 0.022(3)
C12 0.024(3) 0.034(3) 0.024(3) 0.001(2) 0.002(2) -0.001(2)
O1W 0.0237(19) 0.035(2) 0.033(2) 0.0077(18) -0.0050(18) -0.0062(17)
O2W 0.027(2) 0.0181(18) 0.050(3) 0.0012(17) -0.007(2) -0.0055(16)

loop_
_atom_type_symbol
_atom_type_description
_atom_type_scat_dispersion_real
_atom_type_scat_dispersion_imag
_atom_type_scat_source
C C 0.0033 0.0016 'International Tables Vol C Tables 4.2.6.8 and 6.1.1.4'
H H 0.0000 0.0000 'International Tables Vol C Tables 4.2.6.8 and 6.1.1.4'
N N 0.0061 0.0033 'International Tables Vol C Tables 4.2.6.8 and 6.1.1.4'
O O 0.0106 0.0060 'International Tables Vol C Tables 4.2.6.8 and 6.1.1.4'
S S 0.1246 0.1234 'International Tables Vol C Tables 4.2.6.8 and 6.1.1.4'
Zn Zn 0.2839 1.4301 'International Tables Vol C Tables 4.2.6.8 and 6.1.1.4'

loop_
_geom_angle_atom_site_label_1
_geom_angle_atom_site_label_2
_geom_angle_atom_site_label_3
_geom_angle
_geom_angle_site_symmetry_1
_geom_angle_site_symmetry_3
O4 Zn1 N3 90.43(13) 7_655 .
O4 Zn1 O3 85.90(12) 7_655 .
N3 Zn1 O3 90.16(14) . .
O4 Zn1 N1 88.86(13) 7_655 .
N3 Zn1 N1 177.64(15) . .
O3 Zn1 N1 87.54(13) . .
O4 Zn1 O2W 173.25(14) 7_655 .
N3 Zn1 O2W 90.76(14) . .
O3 Zn1 O2W 100.74(13) . .
N1 Zn1 O2W 90.21(15) . .
O4 Zn1 O1W 93.03(13) 7_655 .
N3 Zn1 O1W 89.93(15) . .
O3 Zn1 O1W 178.93(12) . .
N1 Zn1 O1W 92.36(14) . .
O2W Zn1 O1W 80.32(14) . .
O6 S1 O5 110.7(2) . .
O6 S1 O4 110.8(2) . .
O5 S1 O4 110.3(2) . .
O6 S1 O3 109.7(2) . .
O5 S1 O3 107.9(2) . .
O4 S1 O3 107.38(19) . .
S1 O3 Zn1 136.17(18) . .
S1 O4 Zn1 142.5(2) . 7_665
C5 N1 C1 116.6(4) . .
C5 N1 Zn1 123.6(3) . .
C1 N1 Zn1 119.7(3) . .
C6 N2 O1 111.6(4) . .
C7 N3 C11 116.4(4) . .
C7 N3 Zn1 125.3(3) . .
C11 N3 Zn1 118.3(3) . .
C12 N4 O2 110.9(4) . .
N1 C1 C2 123.3(4) . .
C1 C2 C3 120.5(4) . .
C4 C3 C2 116.2(4) . .
C4 C3 C6 121.3(4) . .
C2 C3 C6 122.4(4) . .
C3 C4 C5 120.2(5) . .
N1 C5 C4 123.2(4) . .
N2 C6 C3 118.1(5) . .
N3 C7 C8 124.0(4) . .
C9 C8 C7 118.9(4) . .
C8 C9 C10 116.9(4) . .
C8 C9 C12 122.1(4) . .
C10 C9 C12 121.0(4) . .
C11 C10 C9 120.2(5) . .
N3 C11 C10 123.5(5) . .
N4 C12 C9 117.3(5) . .

loop_
_geom_bond_atom_site_label_1
_geom_bond_atom_site_label_2
_geom_bond_distance
_geom_bond_site_symmetry_2
Zn1 O4 2.112(3) 7_655
Zn1 N3 2.119(4) .
Zn1 O3 2.121(3) .
Zn1 N1 2.129(4) .
Zn1 O2W 2.138(3) .
Zn1 O1W 2.169(4) .
S1 O6 1.456(3) .
S1 O5 1.460(4) .
S1 O4 1.475(3) .
S1 O3 1.485(3) .
O1 N2 1.386(5) .
O2 N4 1.389(5) .
O4 Zn1 2.112(3) 7_665
N1 C5 1.333(6) .
N1 C1 1.348(6) .
N2 C6 1.276(6) .
N3 C7 1.323(6) .
N3 C11 1.347(6) .
N4 C12 1.300(6) .
C1 C2 1.370(6) .
C2 C3 1.395(6) .
C3 C4 1.380(6) .
C3 C6 1.456(6) .
C4 C5 1.393(6) .
C7 C8 1.398(6) .
C8 C9 1.384(6) .
C9 C10 1.388(7) .
C9 C12 1.462(6) .
C10 C11 1.366(6) .

loop_
_geom_hbond_atom_site_label_D
_geom_hbond_atom_site_label_H
_geom_hbond_atom_site_label_A
_geom_hbond_distance_DH
_geom_hbond_distance_HA
_geom_hbond_distance_DA
_geom_hbond_angle_DHA
_geom_hbond_site_symmetry_A
O1 H1 O5 0.82 1.82 2.627(5) 169.8 5_665
O2 H2 O6 0.82 1.83 2.642(6) 174.4 4_645
O1W H1W O2 0.858(19) 1.94(3) 2.758(5) 159(5) 6_556
O1W H2W O1 0.856(19) 2.31(4) 2.962(5) 133(4) 3_455
O1W H2W O5 0.856(19) 2.59(5) 3.158(5) 125(4) 1_455
O2W H3W O1 0.847(19) 2.17(3) 2.999(5) 165(5) 5_565
O2W H4W O3 0.858(19) 1.96(3) 2.793(4) 164(5) 7_665
